data_7152011
loop_
_publ_author_name
'Genady, Afaf R.'
'Nakamura, Hiroyuki'

_publ_section_title
;
 Amphiphilic allylation of arylidene-1,3-oxazol-5(4H)-one using
 bis-\p-allylpalladium complexes: an approach to synthesis of
 cyclohexyl and cyclohexenyl \a-amino acids.
;
_journal_issue 20
_journal_name_full 'Organic &amp; biomolecular chemistry'
_journal_page_first 7180
_journal_page_last 7189
_journal_paper_doi 10.1039/c1ob05952a
_journal_volume 9
_journal_year 2011
_chemical_formula_sum 'C22 H21 N O3'
_chemical_formula_weight 347.40
_chemical_name_systematic
;
?
;
_space_group_IT_number 14
_symmetry_cell_setting monoclinic
_symmetry_space_group_name_Hall '-P 2ybc'
_symmetry_space_group_name_H-M 'P 1 21/c 1'
_atom_sites_solution_hydrogens geom
_atom_sites_solution_primary direct
_atom_sites_solution_secondary difmap
_audit_creation_method SHELXL-97
_cell_angle_alpha 90.00
_cell_angle_beta 98.7510(10)
_cell_angle_gamma 90.00
_cell_formula_units_Z 4
_cell_length_a 10.6098(13)
_cell_length_b 18.036(2)
_cell_length_c 9.5122(12)
_cell_measurement_reflns_used 7299
_cell_measurement_temperature 123
_cell_measurement_theta_max 27.46
_cell_measurement_theta_min 2.25
_cell_volume 1799.0(4)
_computing_cell_refinement 'APEX2 (Bruker AXS, 2006)'
_computing_data_collection 'APEX2 (Bruker AXS, 2006)'
_computing_data_reduction 'SAINT (Bruker AXS, 2004)'
_computing_molecular_graphics 'XSHEL (Bruker AXS,2002)'
_computing_publication_material 'XCIF (Bruker AXS, 2001)'
_computing_structure_refinement 'SHELXL-97 (Sheldrick, 1997)'
_computing_structure_solution 'SHELXS-97 (Sheldrick, 1997)'
_diffrn_ambient_temperature 123
_diffrn_detector_area_resol_mean 8.333
_diffrn_measured_fraction_theta_full 0.990
_diffrn_measured_fraction_theta_max 0.990
_diffrn_measurement_device_type 'Bruker APEXII CCD area detector'
_diffrn_measurement_method 'phi and omega scans'
_diffrn_radiation_monochromator 'Bruker Helios multilayer confocal mirror'
_diffrn_radiation_source 'Bruker TXS fine-focus rotating anode'
_diffrn_radiation_type MoK\a
_diffrn_radiation_wavelength 0.71073
_diffrn_reflns_av_R_equivalents 0.0483
_diffrn_reflns_av_sigmaI/netI 0.0360
_diffrn_reflns_limit_h_max 13
_diffrn_reflns_limit_h_min -13
_diffrn_reflns_limit_k_max 23
_diffrn_reflns_limit_k_min -23
_diffrn_reflns_limit_l_max 12
_diffrn_reflns_limit_l_min -12
_diffrn_reflns_number 19451
_diffrn_reflns_theta_full 27.54
_diffrn_reflns_theta_max 27.54
_diffrn_reflns_theta_min 1.94
_exptl_absorpt_coefficient_mu 0.085
_exptl_absorpt_correction_T_max 0.9915
_exptl_absorpt_correction_T_min 0.9790
_exptl_absorpt_correction_type empirical
_exptl_absorpt_process_details
;
SADABS Sheldrick 1996
;
_exptl_crystal_colour colorless
_exptl_crystal_density_diffrn 1.283
_exptl_crystal_density_method 'not measured'
_exptl_crystal_description prism
_exptl_crystal_F_000 736
_exptl_crystal_size_max 0.25
_exptl_crystal_size_mid 0.10
_exptl_crystal_size_min 0.10
_refine_diff_density_max 0.328
_refine_diff_density_min -0.237
_refine_diff_density_rms 0.040
_refine_ls_extinction_method none
_refine_ls_goodness_of_fit_ref 1.027
_refine_ls_hydrogen_treatment constr
_refine_ls_matrix_type full
_refine_ls_number_parameters 231
_refine_ls_number_reflns 4109
_refine_ls_number_restraints 0
_refine_ls_restrained_S_all 1.027
_refine_ls_R_factor_all 0.0495
_refine_ls_R_factor_gt 0.0403
_refine_ls_shift/su_max 0.002
_refine_ls_shift/su_mean 0.000
_refine_ls_structure_factor_coef Fsqd
_refine_ls_weighting_details 'calc w=1/[\s^2^(Fo^2^)+(0.0433P)^2^+0.6240P] where P=(Fo^2^+2Fc^2^)/3'
_refine_ls_weighting_scheme calc
_refine_ls_wR_factor_gt 0.0985
_refine_ls_wR_factor_ref 0.1039
_reflns_number_gt 3450
_reflns_number_total 4109
_reflns_threshold_expression >2sigma(I)
_cod_data_source_file c1ob05952a.txt
_cod_data_source_block compound12
_cod_depositor_comments
;
The following automatic conversions were performed:

'_symmetry_cell_setting' value 'Monoclinic' changed to 'monoclinic'
according to /home/saulius/struct/CIF-dictionaries/cif_core.dic
dictionary named 'cif_core.dic' version 2.4.1 from 2010-06-29.

Automatic conversion script
Id: cif_fix_values 1715 2011-07-08 13:25:40Z adriana 
;
_cod_original_cell_volume 1799.1(4)
_cod_original_sg_symbol_H-M 'P2(1)/c '
_cod_database_code 7152011

loop_
_symmetry_equiv_pos_as_xyz
'x, y, z'
'-x, y+1/2, -z+1/2'
'-x, -y, -z'
'x, -y-1/2, z-1/2'

loop_
_atom_site_label
_atom_site_type_symbol
_atom_site_fract_x
_atom_site_fract_y
_atom_site_fract_z
_atom_site_U_iso_or_equiv
_atom_site_adp_type
_atom_site_occupancy
_atom_site_symmetry_multiplicity
_atom_site_calc_flag
_atom_site_refinement_flags
C1 C 0.09116(11) 0.21225(7) 0.67683(13) 0.0191(2) Uani 1 1 d .
C2 C 0.04074(12) 0.14783(7) 0.72662(14) 0.0242(3) Uani 1 1 d .
H2 H 0.0864 0.1223 0.8058 0.029 Uiso 1 1 calc R
C3 C -0.07578(13) 0.12077(8) 0.66112(15) 0.0300(3) Uani 1 1 d .
H3 H -0.1095 0.0767 0.6955 0.036 Uiso 1 1 calc R
C4 C -0.14348(12) 0.15762(8) 0.54564(16) 0.0307(3) Uani 1 1 d .
H4 H -0.2235 0.1390 0.5013 0.037 Uiso 1 1 calc R
C5 C -0.09382(13) 0.22149(8) 0.49555(16) 0.0320(3) Uani 1 1 d .
H5 H -0.1398 0.2468 0.4164 0.038 Uiso 1 1 calc R
C6 C 0.02317(12) 0.24884(8) 0.56045(14) 0.0254(3) Uani 1 1 d .
H6 H 0.0569 0.2927 0.5252 0.030 Uiso 1 1 calc R
C8 C 0.21521(11) 0.24098(7) 0.75439(12) 0.0176(2) Uani 1 1 d .
C9 C 0.39439(11) 0.32713(6) 0.75321(12) 0.0172(2) Uani 1 1 d .
C10 C 0.44630(11) 0.37269(7) 0.63432(12) 0.0186(2) Uani 1 1 d .
H10 H 0.4538 0.3375 0.5547 0.022 Uiso 1 1 calc R
C11 C 0.57869(12) 0.40444(7) 0.68265(12) 0.0203(3) Uani 1 1 d .
C12 C 0.68497(12) 0.36722(7) 0.64816(14) 0.0245(3) Uani 1 1 d .
H12 H 0.6740 0.3214 0.5985 0.029 Uiso 1 1 calc R
C13 C 0.80676(13) 0.39630(8) 0.68552(15) 0.0311(3) Uani 1 1 d .
H13 H 0.8782 0.3702 0.6613 0.037 Uiso 1 1 calc R
C14 C 0.82483(14) 0.46315(8) 0.75795(15) 0.0322(3) Uani 1 1 d .
H14 H 0.9082 0.4829 0.7831 0.039 Uiso 1 1 calc R
C15 C 0.72058(14) 0.50067(8) 0.79317(14) 0.0294(3) Uani 1 1 d .
H15 H 0.7323 0.5465 0.8427 0.035 Uiso 1 1 calc R
C16 C 0.59837(13) 0.47178(7) 0.75663(13) 0.0245(3) Uani 1 1 d .
H16 H 0.5275 0.4979 0.7820 0.029 Uiso 1 1 calc R
C17 C 0.34748(12) 0.43226(7) 0.57484(13) 0.0228(3) Uani 1 1 d .
H17A H 0.3917 0.4716 0.5286 0.027 Uiso 1 1 calc R
H17B H 0.2839 0.4093 0.5007 0.027 Uiso 1 1 calc R
C18 C 0.27867(13) 0.46728(7) 0.68439(14) 0.0280(3) Uani 1 1 d .
H18 H 0.2258 0.5089 0.6567 0.034 Uiso 1 1 calc R
C19 C 0.28708(13) 0.44367(7) 0.81738(14) 0.0274(3) Uani 1 1 d .
H19 H 0.2405 0.4693 0.8799 0.033 Uiso 1 1 calc R
C20 C 0.36674(12) 0.37825(7) 0.87405(13) 0.0211(3) Uani 1 1 d .
H20A H 0.3213 0.3499 0.9401 0.025 Uiso 1 1 calc R
H20B H 0.4483 0.3960 0.9281 0.025 Uiso 1 1 calc R
C21 C 0.49436(11) 0.26866(6) 0.80943(12) 0.0174(2) Uani 1 1 d .
C22 C 0.58856(13) 0.15664(7) 0.75288(15) 0.0274(3) Uani 1 1 d .
H22A H 0.6722 0.1807 0.7726 0.041 Uiso 1 1 calc R
H22B H 0.5873 0.1223 0.6728 0.041 Uiso 1 1 calc R
H22C H 0.5725 0.1291 0.8372 0.041 Uiso 1 1 calc R
N1 N 0.27667(9) 0.29131(6) 0.68522(11) 0.0175(2) Uani 1 1 d .
O1 O 0.25720(8) 0.22016(5) 0.87644(9) 0.0220(2) Uani 1 1 d .
O2 O 0.57013(8) 0.27485(5) 0.91628(9) 0.0230(2) Uani 1 1 d .
O3 O 0.49121(8) 0.21207(5) 0.71777(9) 0.0214(2) Uani 1 1 d .
H1N H 0.2564(14) 0.2934(8) 0.5927(17) 0.024(4) Uiso 1 1 d .

loop_
_atom_site_aniso_label
_atom_site_aniso_U_11
_atom_site_aniso_U_22
_atom_site_aniso_U_33
_atom_site_aniso_U_23
_atom_site_aniso_U_13
_atom_site_aniso_U_12
C1 0.0160(6) 0.0224(6) 0.0192(6) -0.0021(5) 0.0037(4) 0.0021(4)
C2 0.0233(6) 0.0241(6) 0.0251(7) 0.0009(5) 0.0032(5) -0.0002(5)
C3 0.0261(7) 0.0277(7) 0.0368(8) -0.0015(6) 0.0065(6) -0.0065(5)
C4 0.0173(6) 0.0386(8) 0.0354(8) -0.0084(6) 0.0016(5) -0.0041(5)
C5 0.0210(6) 0.0407(8) 0.0319(8) 0.0040(6) -0.0040(5) 0.0024(6)
C6 0.0196(6) 0.0285(7) 0.0272(7) 0.0046(5) 0.0012(5) 0.0001(5)
C8 0.0171(5) 0.0186(6) 0.0172(6) -0.0009(4) 0.0034(4) 0.0024(4)
C9 0.0192(6) 0.0177(6) 0.0142(6) 0.0004(4) 0.0015(4) -0.0012(4)
C10 0.0229(6) 0.0175(6) 0.0153(6) 0.0006(4) 0.0026(4) -0.0019(4)
C11 0.0257(6) 0.0196(6) 0.0154(6) 0.0030(5) 0.0020(5) -0.0047(5)
C12 0.0279(7) 0.0221(6) 0.0234(7) -0.0006(5) 0.0037(5) -0.0039(5)
C13 0.0249(7) 0.0336(8) 0.0347(8) 0.0009(6) 0.0040(6) -0.0027(6)
C14 0.0287(7) 0.0330(7) 0.0326(8) 0.0030(6) -0.0026(6) -0.0117(6)
C15 0.0404(8) 0.0231(7) 0.0227(7) 0.0002(5) -0.0014(6) -0.0101(6)
C16 0.0319(7) 0.0198(6) 0.0217(6) 0.0004(5) 0.0037(5) -0.0034(5)
C17 0.0276(6) 0.0206(6) 0.0194(6) 0.0040(5) 0.0010(5) 0.0000(5)
C18 0.0318(7) 0.0231(7) 0.0282(7) 0.0012(5) 0.0014(5) 0.0083(5)
C19 0.0328(7) 0.0251(7) 0.0248(7) -0.0035(5) 0.0057(5) 0.0077(5)
C20 0.0267(6) 0.0210(6) 0.0157(6) -0.0008(5) 0.0035(5) 0.0012(5)
C21 0.0182(6) 0.0180(6) 0.0165(6) 0.0010(4) 0.0042(4) -0.0035(4)
C22 0.0273(7) 0.0235(7) 0.0309(7) -0.0021(5) 0.0028(5) 0.0068(5)
N1 0.0179(5) 0.0213(5) 0.0128(5) 0.0010(4) 0.0002(4) -0.0011(4)
O1 0.0227(4) 0.0257(5) 0.0172(4) 0.0036(3) 0.0017(3) -0.0012(3)
O2 0.0230(5) 0.0238(5) 0.0204(5) 0.0006(3) -0.0024(3) -0.0004(3)
O3 0.0219(4) 0.0196(4) 0.0220(5) -0.0023(3) 0.0011(3) 0.0023(3)

loop_
_atom_type_symbol
_atom_type_description
_atom_type_scat_dispersion_real
_atom_type_scat_dispersion_imag
_atom_type_scat_source
C C 0.0033 0.0016 'International Tables Vol C Tables 4.2.6.8 and 6.1.1.4'
H H 0.0000 0.0000 'International Tables Vol C Tables 4.2.6.8 and 6.1.1.4'
N N 0.0061 0.0033 'International Tables Vol C Tables 4.2.6.8 and 6.1.1.4'
O O 0.0106 0.0060 'International Tables Vol C Tables 4.2.6.8 and 6.1.1.4'

loop_
_geom_angle_atom_site_label_1
_geom_angle_atom_site_label_2
_geom_angle_atom_site_label_3
_geom_angle
C2 C1 C6 119.12(11)
C2 C1 C8 118.36(11)
C6 C1 C8 122.49(11)
C3 C2 C1 120.25(12)
C3 C2 H2 119.9
C1 C2 H2 119.9
C2 C3 C4 120.42(13)
C2 C3 H3 119.8
C4 C3 H3 119.8
C5 C4 C3 119.60(12)
C5 C4 H4 120.2
C3 C4 H4 120.2
C4 C5 C6 120.30(13)
C4 C5 H5 119.9
C6 C5 H5 119.9
C5 C6 C1 120.30(12)
C5 C6 H6 119.8
C1 C6 H6 119.8
O1 C8 N1 122.09(11)
O1 C8 C1 121.38(11)
N1 C8 C1 116.52(10)
N1 C9 C21 110.39(9)
N1 C9 C20 110.34(10)
C21 C9 C20 110.64(9)
N1 C9 C10 106.41(9)
C21 C9 C10 108.21(9)
C20 C9 C10 110.73(9)
C11 C10 C17 113.09(10)
C11 C10 C9 112.93(9)
C17 C10 C9 109.62(10)
C11 C10 H10 106.9
C17 C10 H10 106.9
C9 C10 H10 106.9
C12 C11 C16 118.10(11)
C12 C11 C10 119.36(11)
C16 C11 C10 122.49(11)
C13 C12 C11 120.81(12)
C13 C12 H12 119.6
C11 C12 H12 119.6
C14 C13 C12 120.51(13)
C14 C13 H13 119.7
C12 C13 H13 119.7
C15 C14 C13 119.42(13)
C15 C14 H14 120.3
C13 C14 H14 120.3
C14 C15 C16 120.41(13)
C14 C15 H15 119.8
C16 C15 H15 119.8
C15 C16 C11 120.75(13)
C15 C16 H16 119.6
C11 C16 H16 119.6
C18 C17 C10 114.38(10)
C18 C17 H17A 108.7
C10 C17 H17A 108.7
C18 C17 H17B 108.7
C10 C17 H17B 108.7
H17A C17 H17B 107.6
C19 C18 C17 123.98(12)
C19 C18 H18 118.0
C17 C18 H18 118.0
C18 C19 C20 123.19(12)
C18 C19 H19 118.4
C20 C19 H19 118.4
C19 C20 C9 111.33(10)
C19 C20 H20A 109.4
C9 C20 H20A 109.4
C19 C20 H20B 109.4
C9 C20 H20B 109.4
H20A C20 H20B 108.0
O2 C21 O3 124.67(11)
O2 C21 C9 124.72(11)
O3 C21 C9 110.47(9)
O3 C22 H22A 109.5
O3 C22 H22B 109.5
H22A C22 H22B 109.5
O3 C22 H22C 109.5
H22A C22 H22C 109.5
H22B C22 H22C 109.5
C8 N1 C9 121.66(10)
C8 N1 H1N 117.2(10)
C9 N1 H1N 119.2(10)
C21 O3 C22 115.60(9)

loop_
_geom_bond_atom_site_label_1
_geom_bond_atom_site_label_2
_geom_bond_distance
C1 C2 1.3919(18)
C1 C6 1.3924(17)
C1 C8 1.4998(16)
C2 C3 1.3858(18)
C2 H2 0.9500
C3 C4 1.387(2)
C3 H3 0.9500
C4 C5 1.381(2)
C4 H4 0.9500
C5 C6 1.3899(19)
C5 H5 0.9500
C6 H6 0.9500
C8 O1 1.2369(14)
C8 N1 1.3464(15)
C9 N1 1.4662(15)
C9 C21 1.5333(16)
C9 C20 1.5362(16)
C9 C10 1.5643(16)
C10 C11 1.5218(16)
C10 C17 1.5470(17)
C10 H10 1.0000
C11 C12 1.3937(18)
C11 C16 1.4033(17)
C12 C13 1.3897(18)
C12 H12 0.9500
C13 C14 1.388(2)
C13 H13 0.9500
C14 C15 1.381(2)
C14 H14 0.9500
C15 C16 1.3915(19)
C15 H15 0.9500
C16 H16 0.9500
C17 C18 1.4997(18)
C17 H17A 0.9900
C17 H17B 0.9900
C18 C19 1.3248(19)
C18 H18 0.9500
C19 C20 1.5029(17)
C19 H19 0.9500
C20 H20A 0.9900
C20 H20B 0.9900
C21 O2 1.2013(14)
C21 O3 1.3394(14)
C22 O3 1.4398(15)
C22 H22A 0.9800
C22 H22B 0.9800
C22 H22C 0.9800
N1 H1N 0.874(15)
